data_4515890
loop_
_publ_author_name
'Berti, Beatrice'
'Ciabatti, Iacopo'
'Femoni, Cristina'
'Iapalucci, Maria Carmela'
'Zacchini, Stefano'

_publ_section_title
;
 Cluster Core Isomerism Induced by Crystal Packing Effects in the
 [HCo<sub>15</sub>Pd<sub>9</sub>C<sub>3</sub>(CO)<sub>38</sub>]<sup>2-</sup>
 Molecular Nanocluster.
;
_journal_issue 10
_journal_name_full 'ACS omega'
_journal_page_first 13239
_journal_page_last 13250
_journal_paper_doi 10.1021/acsomega.8b02109
_journal_volume 3
_journal_year 2018
_chemical_formula_sum 'C79 H36 Co15 O38 P2 Pd9'
_chemical_formula_weight 3496.57
_space_group_crystal_system trigonal
_space_group_IT_number 146
_space_group_name_Hall 'R 3'
_space_group_name_H-M_alt 'R 3 :H'
_atom_sites_solution_hydrogens geom
_audit_creation_method SHELXL-2014/7
_cell_angle_alpha 90
_cell_angle_beta 90
_cell_angle_gamma 120
_cell_formula_units_Z 3
_cell_length_a 18.8375(14)
_cell_length_b 18.8375(14)
_cell_length_c 22.4956(19)
_cell_measurement_reflns_used 9888
_cell_measurement_temperature 100(2)
_cell_measurement_theta_max 27.5085
_cell_measurement_theta_min 2.1995
_cell_volume 6913.1(9)
_computing_cell_refinement 'APEX2 (Bruker AXS, 2006)'
_computing_data_collection 'APEX2 (Bruker AXS, 2006)'
_computing_data_reduction 'SAINT (Bruker AXS, 2004)'
_computing_molecular_graphics 'SCHAKAL99 (Keller, 1999)'
_computing_publication_material 'XCIF (Bruker AXS, 2001)'
_computing_structure_refinement 'SHELXL-2014/7 (Sheldrick, 2014)'
_computing_structure_solution 'SHELXL-2014/7 (Sheldrick, 2014)'
_diffrn_ambient_temperature 100(2)
_diffrn_measured_fraction_theta_full 0.999
_diffrn_measured_fraction_theta_max 0.999
_diffrn_measurement_device_type 'CCD area detector'
_diffrn_measurement_method 'phi and omega scans'
_diffrn_radiation_monochromator graphite
_diffrn_radiation_source 'fine-focus sealed tube'
_diffrn_radiation_type MoK\a
_diffrn_radiation_wavelength 0.71073
_diffrn_reflns_av_R_equivalents 0.0804
_diffrn_reflns_av_unetI/netI 0.0550
_diffrn_reflns_Laue_measured_fraction_full 0.999
_diffrn_reflns_Laue_measured_fraction_max 0.999
_diffrn_reflns_limit_h_max 24
_diffrn_reflns_limit_h_min -24
_diffrn_reflns_limit_k_max 24
_diffrn_reflns_limit_k_min -24
_diffrn_reflns_limit_l_max 28
_diffrn_reflns_limit_l_min -28
_diffrn_reflns_number 32572
_diffrn_reflns_point_group_measured_fraction_full 0.999
_diffrn_reflns_point_group_measured_fraction_max 0.999
_diffrn_reflns_theta_full 25.242
_diffrn_reflns_theta_max 26.993
_diffrn_reflns_theta_min 2.162
_exptl_absorpt_coefficient_mu 4.443
_exptl_absorpt_correction_T_max 0.3334
_exptl_absorpt_correction_T_min 0.0982
_exptl_absorpt_correction_type empirical
_exptl_absorpt_process_details
;
 Data were corrected for Lorentz polarization and absorption
 effects (empirical absorption corrections SADABS).
 R(int) = 0.1700 (selected reflections only, before parameter refinement)
 R(int) = 0.0973 (selected reflections only, after parameter refinement)
;
_exptl_crystal_colour black
_exptl_crystal_density_diffrn 2.520
_exptl_crystal_description prism
_exptl_crystal_F_000 4989
_exptl_crystal_size_max 0.240
_exptl_crystal_size_mid 0.180
_exptl_crystal_size_min 0.140
_refine_diff_density_max 1.612
_refine_diff_density_min -1.136
_refine_diff_density_rms 0.129
_refine_ls_abs_structure_details
;
 Refined as an inversion twin.
;
_refine_ls_abs_structure_Flack 0.73(2)
_refine_ls_extinction_method none
_refine_ls_goodness_of_fit_ref 1.007
_refine_ls_hydrogen_treatment constr
_refine_ls_matrix_type full
_refine_ls_number_parameters 431
_refine_ls_number_reflns 6690
_refine_ls_number_restraints 7
_refine_ls_restrained_S_all 1.007
_refine_ls_R_factor_all 0.0380
_refine_ls_R_factor_gt 0.0307
_refine_ls_shift/su_max 0.001
_refine_ls_shift/su_mean 0.000
_refine_ls_structure_factor_coef Fsqd
_refine_ls_weighting_details 'w=1/[\s^2^(Fo^2^)+(0.0342P)^2^] where P=(Fo^2^+2Fc^2^)/3'
_refine_ls_weighting_scheme calc
_refine_ls_wR_factor_gt 0.0698
_refine_ls_wR_factor_ref 0.0743
_reflns_Friedel_coverage 1.000
_reflns_Friedel_fraction_full 0.999
_reflns_Friedel_fraction_max 0.999
_reflns_number_gt 6051
_reflns_number_total 6690
_reflns_threshold_expression 'I > 2\s(I)'
_cod_data_source_file ao8b02109_si_001.cif
_cod_data_source_block 7
_cod_original_cell_volume 6913.1(12)
_cod_database_code 4515890
_shelx_shelxl_version_number 2014/7
_shelx_space_group_comment
;
The symmetry employed for this shelxl refinement is uniquely defined
by the following loop, which should always be used as a source of
symmetry information in preference to the above space-group names.
They are only intended as comments.
;
_shelx_estimated_absorpt_t_min 0.415
_shelx_estimated_absorpt_t_max 0.575

loop_
_space_group_symop_operation_xyz
'x, y, z'
'-y, x-y, z'
'-x+y, -x, z'
'x+2/3, y+1/3, z+1/3'
'-y+2/3, x-y+1/3, z+1/3'
'-x+y+2/3, -x+1/3, z+1/3'
'x+1/3, y+2/3, z+2/3'
'-y+1/3, x-y+2/3, z+2/3'
'-x+y+1/3, -x+2/3, z+2/3'

loop_
_atom_site_label
_atom_site_type_symbol
_atom_site_fract_x
_atom_site_fract_y
_atom_site_fract_z
_atom_site_U_iso_or_equiv
_atom_site_adp_type
_atom_site_occupancy
_atom_site_site_symmetry_order
_atom_site_calc_flag
_atom_site_refinement_flags_posn
_atom_site_refinement_flags_adp
_atom_site_refinement_flags_occupancy
Pd1 Pd 0.93817(3) 0.03264(3) 0.07174(3) 0.01373(13) Uani 1 1 d . . .
Pd2 Pd 1.03475(4) 0.09446(4) -0.03648(3) 0.01748(15) Uani 1 1 d . . .
Pd3 Pd 0.80737(4) -0.13028(4) 0.06620(3) 0.01934(15) Uani 1 1 d . . .
Co1 Co 0.78402(7) 0.10322(7) 0.02802(5) 0.0191(2) Uani 1 1 d . . .
Co2 Co 0.80476(7) 0.02692(7) 0.11984(5) 0.0192(2) Uani 1 1 d . . .
Co3 Co 0.91638(7) 0.17270(7) 0.09582(6) 0.0196(2) Uani 1 1 d . . .
Co4 Co 0.92054(7) 0.14117(7) -0.01751(5) 0.0200(3) Uani 1 1 d . . .
Co5 Co 0.79527(7) -0.01873(7) 0.00132(5) 0.0178(2) Uani 1 1 d . . .
C1 C 0.8651(5) 0.0750(5) 0.0493(4) 0.0151(15) Uani 1 1 d . . .
C2 C 0.7109(6) 0.1331(5) 0.0470(4) 0.0247(19) Uani 1 1 d . . .
C3 C 0.7127(5) 0.0074(5) -0.0201(4) 0.0206(17) Uani 1 1 d . . .
C4 C 0.8326(5) 0.1688(5) -0.0378(4) 0.0240(19) Uani 1 1 d . . .
C5 C 0.8857(6) 0.2491(6) 0.0951(5) 0.032(2) Uani 1 1 d . . .
C6 C 0.7101(6) -0.1156(5) 0.0343(4) 0.026(2) Uani 1 1 d . . .
C7 C 0.8133(5) -0.0351(5) 0.1761(4) 0.0220(18) Uani 1 1 d . . .
C8 C 0.8684(5) 0.1242(5) 0.1710(5) 0.027(2) Uani 1 1 d . . .
C9 C 1.0180(5) 0.2423(5) 0.1292(4) 0.0247(19) Uani 1 1 d . . .
C10 C 1.0000 0.0000 -0.1013(7) 0.020(3) Uani 1 3 d S T P
C11 C 0.9948(6) 0.2496(6) -0.0137(5) 0.032(2) Uani 1 1 d . . .
C12 C 0.9332(6) 0.1248(6) -0.0950(5) 0.030(2) Uani 1 1 d . . .
C13 C 1.0000 0.0000 0.1329(6) 0.014(3) Uani 1 3 d S TU P
C14 C 0.8007(5) -0.0577(5) -0.0731(4) 0.0205(18) Uani 1 1 d . . .
C15 C 0.7063(6) 0.0156(5) 0.1366(4) 0.0266(19) Uani 1 1 d . . .
O2 O 0.6650(4) 0.1524(4) 0.0612(3) 0.0365(17) Uani 1 1 d . . .
O3 O 0.6522(4) -0.0188(4) -0.0473(3) 0.0302(15) Uani 1 1 d . . .
O4 O 0.8279(4) 0.2080(4) -0.0764(3) 0.0292(15) Uani 1 1 d . . .
O5 O 0.8730(5) 0.3012(4) 0.0975(4) 0.0397(18) Uani 1 1 d . . .
O6 O 0.6424(4) -0.1620(4) 0.0427(3) 0.0313(16) Uani 1 1 d . . .
O7 O 0.8193(4) -0.0674(4) 0.2170(3) 0.0305(15) Uani 1 1 d . . .
O8 O 0.8740(4) 0.1398(4) 0.2210(3) 0.0377(17) Uani 1 1 d . . .
O9 O 1.0587(4) 0.2920(4) 0.1635(3) 0.0353(17) Uani 1 1 d . . .
O10 O 1.0000 0.0000 -0.1526(5) 0.031(3) Uani 1 3 d S T P
O11 O 1.0331(4) 0.3186(4) -0.0193(3) 0.0371(17) Uani 1 1 d . . .
O12 O 0.9308(5) 0.1180(4) -0.1458(3) 0.0347(16) Uani 1 1 d . . .
O13 O 1.0000 0.0000 0.1841(5) 0.023(2) Uani 1 3 d S T P
O14 O 0.7822(4) -0.0771(4) -0.1220(3) 0.0324(16) Uani 1 1 d . . .
O15 O 0.6455(4) 0.0092(4) 0.1514(3) 0.0303(15) Uani 1 1 d . . .
P1 P 1.0000 1.0000 0.38219(19) 0.0267(9) Uani 1 3 d S T P
C101 C 1.0000 1.0000 0.3043(8) 0.044(5) Uani 1 3 d S T P
H10A H 1.0565 1.0319 0.2898 0.067 Uiso 0.3333 1 calc R U P
H10B H 0.9754 0.9435 0.2898 0.067 Uiso 0.3333 1 calc R U P
H10C H 0.9681 1.0246 0.2898 0.067 Uiso 0.3333 1 calc R U P
C102 C 0.8950(6) 0.9407(5) 0.4063(4) 0.026(2) Uani 1 1 d . . .
C103 C 0.8697(6) 0.8751(6) 0.4456(4) 0.032(2) Uani 1 1 d . . .
H103 H 0.9086 0.8624 0.4618 0.038 Uiso 1 1 calc R U .
C104 C 0.7885(6) 0.8292(6) 0.4606(5) 0.035(2) Uani 1 1 d . . .
H104 H 0.7713 0.7849 0.4877 0.042 Uiso 1 1 calc R U .
C105 C 0.7312(7) 0.8468(7) 0.4365(5) 0.040(3) Uani 1 1 d . . .
H105 H 0.6753 0.8156 0.4480 0.048 Uiso 1 1 calc R U .
C106 C 0.7551(6) 0.9088(7) 0.3964(5) 0.039(3) Uani 1 1 d . . .
H106 H 0.7152 0.9187 0.3786 0.047 Uiso 1 1 calc R U .
C107 C 0.8378(6) 0.9580(7) 0.3812(5) 0.037(2) Uani 1 1 d . . .
H107 H 0.8546 1.0023 0.3543 0.044 Uiso 1 1 calc R U .
P2 P 0.6667 0.3333 0.97656(17) 0.0159(7) Uani 1 3 d S T P
C201 C 0.6667 0.3333 1.0555(8) 0.031(4) Uani 1 3 d S T P
H20A H 0.6101 0.3022 1.0700 0.047 Uiso 0.3333 1 calc R U P
H20B H 0.6978 0.3079 1.0700 0.047 Uiso 0.3333 1 calc R U P
H20C H 0.6921 0.3899 1.0700 0.047 Uiso 0.3333 1 calc R U P
C202 C 0.6202(5) 0.2301(5) 0.9501(5) 0.0216(19) Uani 1 1 d . . .
C203 C 0.5436(6) 0.1716(6) 0.9723(6) 0.039(3) Uani 1 1 d . . .
H203 H 0.5161 0.1871 1.0004 0.046 Uiso 1 1 calc R U .
C204 C 0.5080(6) 0.0916(6) 0.9534(7) 0.055(4) Uani 1 1 d . . .
H204 H 0.4553 0.0521 0.9677 0.066 Uiso 1 1 calc R U .
C205 C 0.5488(7) 0.0684(7) 0.9136(7) 0.055(4) Uani 1 1 d . . .
H205 H 0.5251 0.0127 0.9020 0.066 Uiso 1 1 calc R U .
C206 C 0.6246(7) 0.1267(6) 0.8907(6) 0.044(3) Uani 1 1 d . . .
H206 H 0.6517 0.1109 0.8625 0.053 Uiso 1 1 calc R U .
C207 C 0.6605(6) 0.2076(6) 0.9092(4) 0.0262(19) Uani 1 1 d . . .
H207 H 0.7124 0.2474 0.8939 0.031 Uiso 1 1 calc R U .

loop_
_atom_site_aniso_label
_atom_site_aniso_U_11
_atom_site_aniso_U_22
_atom_site_aniso_U_33
_atom_site_aniso_U_23
_atom_site_aniso_U_13
_atom_site_aniso_U_12
Pd1 0.0134(3) 0.0134(3) 0.0144(3) -0.0004(2) -0.0010(2) 0.0068(2)
Pd2 0.0190(3) 0.0172(3) 0.0160(3) 0.0012(2) 0.0006(2) 0.0089(3)
Pd3 0.0142(3) 0.0178(3) 0.0252(3) 0.0057(3) 0.0018(3) 0.0074(2)
Co1 0.0179(5) 0.0202(5) 0.0221(6) 0.0032(5) 0.0015(5) 0.0118(5)
Co2 0.0172(5) 0.0219(6) 0.0184(6) 0.0043(5) 0.0039(4) 0.0096(5)
Co3 0.0157(5) 0.0165(5) 0.0271(6) -0.0038(5) 0.0005(5) 0.0083(5)
Co4 0.0201(5) 0.0222(6) 0.0218(6) 0.0070(5) 0.0053(5) 0.0135(5)
Co5 0.0177(5) 0.0167(5) 0.0194(6) -0.0008(5) -0.0019(5) 0.0090(4)
C1 0.013(3) 0.014(4) 0.018(4) 0.004(3) 0.001(3) 0.006(3)
C2 0.024(4) 0.024(4) 0.026(5) 0.005(4) 0.003(4) 0.012(4)
C3 0.028(4) 0.023(4) 0.018(4) 0.000(3) -0.001(4) 0.018(4)
C4 0.023(4) 0.021(4) 0.030(5) -0.001(4) 0.005(4) 0.013(4)
C5 0.032(5) 0.040(5) 0.033(6) -0.006(4) 0.002(4) 0.026(4)
C6 0.029(5) 0.024(4) 0.035(5) 0.003(4) 0.000(4) 0.020(4)
C7 0.016(4) 0.028(4) 0.021(5) 0.002(4) 0.003(3) 0.010(3)
C8 0.020(4) 0.025(4) 0.034(6) -0.003(4) 0.006(4) 0.009(4)
C9 0.024(4) 0.021(4) 0.033(5) 0.001(4) 0.004(4) 0.014(4)
C10 0.020(4) 0.020(4) 0.021(8) 0.000 0.000 0.010(2)
C11 0.023(5) 0.037(6) 0.034(6) 0.007(4) -0.003(4) 0.014(4)
C12 0.029(5) 0.024(4) 0.039(6) 0.008(4) 0.007(4) 0.016(4)
C13 0.018(4) 0.018(4) 0.006(6) 0.000 0.000 0.009(2)
C14 0.015(4) 0.015(4) 0.031(5) -0.005(4) -0.011(4) 0.007(3)
C15 0.030(5) 0.021(4) 0.025(5) -0.001(4) 0.002(4) 0.010(4)
O2 0.042(4) 0.051(4) 0.037(4) 0.008(3) 0.008(3) 0.039(4)
O3 0.026(3) 0.029(3) 0.040(4) -0.006(3) -0.010(3) 0.017(3)
O4 0.031(3) 0.039(4) 0.026(4) 0.013(3) 0.003(3) 0.023(3)
O5 0.053(5) 0.036(4) 0.044(5) -0.009(3) -0.004(4) 0.033(4)
O6 0.016(3) 0.023(3) 0.051(5) 0.010(3) -0.001(3) 0.007(3)
O7 0.026(3) 0.040(4) 0.024(4) 0.006(3) 0.000(3) 0.015(3)
O8 0.038(4) 0.040(4) 0.026(4) -0.013(3) 0.001(3) 0.012(3)
O9 0.026(3) 0.034(4) 0.045(4) -0.021(3) -0.008(3) 0.014(3)
O10 0.039(4) 0.039(4) 0.014(6) 0.000 0.000 0.019(2)
O11 0.028(4) 0.024(3) 0.051(5) 0.012(3) 0.001(3) 0.006(3)
O12 0.050(4) 0.041(4) 0.022(4) 0.006(3) 0.004(3) 0.029(4)
O13 0.028(3) 0.028(3) 0.013(6) 0.000 0.000 0.0139(17)
O14 0.030(3) 0.045(4) 0.028(4) -0.015(3) -0.016(3) 0.023(3)
O15 0.021(3) 0.032(3) 0.040(4) 0.012(3) 0.011(3) 0.014(3)
P1 0.0315(13) 0.0315(13) 0.017(2) 0.000 0.000 0.0157(7)
C101 0.055(7) 0.055(7) 0.023(10) 0.000 0.000 0.027(4)
C102 0.032(5) 0.030(5) 0.017(5) 0.003(4) 0.000(4) 0.017(4)
C103 0.034(5) 0.036(5) 0.026(5) 0.000(4) 0.001(4) 0.018(4)
C104 0.036(5) 0.033(5) 0.034(6) -0.002(4) 0.005(5) 0.015(4)
C105 0.032(5) 0.043(6) 0.045(7) -0.006(5) 0.004(5) 0.019(5)
C106 0.034(5) 0.049(6) 0.040(6) -0.004(5) 0.001(5) 0.025(5)
C107 0.040(6) 0.041(6) 0.036(6) 0.005(5) 0.003(5) 0.025(5)
P2 0.0162(10) 0.0162(10) 0.0154(18) 0.000 0.000 0.0081(5)
C201 0.036(6) 0.036(6) 0.022(9) 0.000 0.000 0.018(3)
C202 0.020(4) 0.016(4) 0.031(5) 0.000(4) -0.004(4) 0.010(3)
C203 0.024(5) 0.024(5) 0.067(8) 0.007(5) -0.001(5) 0.011(4)
C204 0.020(5) 0.019(5) 0.115(12) 0.009(6) -0.019(6) 0.003(4)
C205 0.045(7) 0.027(5) 0.100(11) -0.031(6) -0.040(7) 0.024(5)
C206 0.057(7) 0.041(6) 0.054(7) -0.027(5) -0.036(6) 0.040(6)
C207 0.029(5) 0.027(4) 0.027(5) -0.010(4) -0.011(4) 0.018(4)

loop_
_atom_type_symbol
_atom_type_description
_atom_type_scat_dispersion_real
_atom_type_scat_dispersion_imag
_atom_type_scat_source
C C 0.0033 0.0016 'International Tables Vol C Tables 4.2.6.8 and 6.1.1.4'
H H 0.0000 0.0000 'International Tables Vol C Tables 4.2.6.8 and 6.1.1.4'
O O 0.0106 0.0060 'International Tables Vol C Tables 4.2.6.8 and 6.1.1.4'
P P 0.1023 0.0942 'International Tables Vol C Tables 4.2.6.8 and 6.1.1.4'
Co Co 0.3494 0.9721 'International Tables Vol C Tables 4.2.6.8 and 6.1.1.4'
Pd Pd -0.9988 1.0072 'International Tables Vol C Tables 4.2.6.8 and 6.1.1.4'

loop_
_geom_angle_atom_site_label_1
_geom_angle_atom_site_label_2
_geom_angle_atom_site_label_3
_geom_angle
_geom_angle_site_symmetry_1
_geom_angle_site_symmetry_3
C1 Pd1 C13 153.5(4) . .
C1 Pd1 Co2 44.8(2) . .
C13 Pd1 Co2 111.8(3) . .
C1 Pd1 Pd1 145.6(2) . 3_765
C13 Pd1 Pd1 49.4(2) . 3_765
Co2 Pd1 Pd1 155.05(3) . 3_765
C1 Pd1 Pd1 148.1(2) . 2_645
C13 Pd1 Pd1 49.4(2) . 2_645
Co2 Pd1 Pd1 124.25(4) . 2_645
Pd1 Pd1 Pd1 60.000(1) 3_765 2_645
C1 Pd1 Pd3 85.9(2) . 3_765
C13 Pd1 Pd3 93.37(2) . 3_765
Co2 Pd1 Pd3 109.21(3) . 3_765
Pd1 Pd1 Pd3 62.23(3) 3_765 3_765
Pd1 Pd1 Pd3 122.16(3) 2_645 3_765
C1 Pd1 Pd3 91.3(2) . .
C13 Pd1 Pd3 91.21(3) . .
Co2 Pd1 Pd3 71.54(3) . .
Pd1 Pd1 Pd3 119.36(3) 3_765 .
Pd1 Pd1 Pd3 59.42(3) 2_645 .
Pd3 Pd1 Pd3 174.62(4) 3_765 .
C1 Pd1 Co5 42.4(2) . .
C13 Pd1 Co5 147.23(3) . .
Co2 Pd1 Co5 60.25(4) . .
Pd1 Pd1 Co5 144.69(3) 3_765 .
Pd1 Pd1 Co5 105.95(3) 2_645 .
Pd3 Pd1 Co5 119.40(3) 3_765 .
Pd3 Pd1 Co5 56.04(3) . .
C1 Pd1 Pd2 92.7(2) . 2_645
C13 Pd1 Pd2 111.2(2) . 2_645
Co2 Pd1 Pd2 113.82(4) . 2_645
Pd1 Pd1 Pd2 90.266(16) 3_765 2_645
Pd1 Pd1 Pd2 62.739(19) 2_645 2_645
Pd3 Pd1 Pd2 115.68(3) 3_765 2_645
Pd3 Pd1 Pd2 59.84(2) . 2_645
Co5 Pd1 Pd2 56.12(3) . 2_645
C1 Pd1 Pd2 92.7(2) . .
C13 Pd1 Pd2 109.9(2) . .
Co2 Pd1 Pd2 137.51(4) . .
Pd1 Pd1 Pd2 61.365(18) 3_765 .
Pd1 Pd1 Pd2 89.490(16) 2_645 .
Pd3 Pd1 Pd2 60.22(2) 3_765 .
Pd3 Pd1 Pd2 115.46(3) . .
Co5 Pd1 Pd2 88.06(3) . .
Pd2 Pd1 Pd2 55.63(3) 2_645 .
C1 Pd1 Co3 40.4(2) . .
C13 Pd1 Co3 119.8(2) . .
Co2 Pd1 Co3 53.84(3) . .
Pd1 Pd1 Co3 116.50(4) 3_765 .
Pd1 Pd1 Co3 168.89(3) 2_645 .
Pd3 Pd1 Co3 56.14(3) 3_765 .
Pd3 Pd1 Co3 123.46(3) . .
Co5 Pd1 Co3 82.76(3) . .
Pd2 Pd1 Co3 128.36(4) 2_645 .
Pd2 Pd1 Co3 97.81(3) . .
C1 Pd1 Co4 38.3(2) . .
C13 Pd1 Co4 155.70(7) . .
Co2 Pd1 Co4 82.93(4) . .
Pd1 Pd1 Co4 109.92(3) 3_765 .
Pd1 Pd1 Co4 137.92(3) 2_645 .
Pd3 Pd1 Co4 62.93(3) 3_765 .
Pd3 Pd1 Co4 112.22(3) . .
Co5 Pd1 Co4 56.68(3) . .
Pd2 Pd1 Co4 77.44(3) 2_645 .
Pd2 Pd1 Co4 55.09(3) . .
Co3 Pd1 Co4 52.71(4) . .
C10 Pd2 C14 105.0(3) . 3_765
C10 Pd2 C12 83.4(3) . .
C14 Pd2 C12 93.3(3) 3_765 .
C10 Pd2 Co5 128.65(7) . 3_765
C14 Pd2 Co5 43.2(2) 3_765 3_765
C12 Pd2 Co5 126.8(2) . 3_765
C10 Pd2 Pd2 50.8(2) . 2_645
C14 Pd2 Pd2 155.7(3) 3_765 2_645
C12 Pd2 Pd2 82.6(2) . 2_645
Co5 Pd2 Pd2 150.19(3) 3_765 2_645
C10 Pd2 Pd2 50.8(2) . 3_765
C14 Pd2 Pd2 108.8(2) 3_765 3_765
C12 Pd2 Pd2 132.4(2) . 3_765
Co5 Pd2 Pd2 95.83(4) 3_765 3_765
Pd2 Pd2 Pd2 60.000(1) 2_645 3_765
C10 Pd2 Co4 114.34(7) . .
C14 Pd2 Co4 106.8(2) 3_765 .
C12 Pd2 Co4 39.4(2) . .
Co5 Pd2 Co4 113.71(4) 3_765 .
Pd2 Pd2 Co4 85.12(4) 2_645 .
Pd2 Pd2 Co4 144.07(4) 3_765 .
C10 Pd2 Pd3 168.1(3) . 3_765
C14 Pd2 Pd3 86.1(3) 3_765 3_765
C12 Pd2 Pd3 100.6(2) . 3_765
Co5 Pd2 Pd3 57.43(3) 3_765 3_765
Pd2 Pd2 Pd3 118.26(2) 2_645 3_765
Pd2 Pd2 Pd3 121.96(2) 3_765 3_765
Co4 Pd2 Pd3 65.22(3) . 3_765
C10 Pd2 Pd1 113.0(3) . 3_765
C14 Pd2 Pd1 103.5(2) 3_765 3_765
C12 Pd2 Pd1 151.9(2) . 3_765
Co5 Pd2 Pd1 61.36(3) 3_765 3_765
Pd2 Pd2 Pd1 90.502(16) 2_645 3_765
Pd2 Pd2 Pd1 62.875(19) 3_765 3_765
Co4 Pd2 Pd1 113.05(4) . 3_765
Pd3 Pd2 Pd1 59.10(2) 3_765 3_765
C10 Pd2 Pd1 111.6(3) . .
C14 Pd2 Pd1 142.7(3) 3_765 .
C12 Pd2 Pd1 97.5(2) . .
Co5 Pd2 Pd1 104.68(4) 3_765 .
Pd2 Pd2 Pd1 61.493(19) 2_645 .
Pd2 Pd2 Pd1 89.719(16) 3_765 .
Co4 Pd2 Pd1 64.10(3) . .
Pd3 Pd2 Pd1 56.95(2) 3_765 .
Pd1 Pd2 Pd1 55.90(2) 3_765 .
C9 Pd3 C6 107.0(4) 2_645 .
C9 Pd3 Co5 149.7(2) 2_645 .
C6 Pd3 Co5 44.5(2) . .
C9 Pd3 Co3 43.8(3) 2_645 2_645
C6 Pd3 Co3 136.0(2) . 2_645
Co5 Pd3 Co3 161.09(5) . 2_645
C9 Pd3 Pd1 98.6(2) 2_645 2_645
C6 Pd3 Pd1 154.5(3) . 2_645
Co5 Pd3 Pd1 110.38(3) . 2_645
Co3 Pd3 Pd1 65.23(3) 2_645 2_645
C9 Pd3 Pd1 132.1(3) 2_645 .
C6 Pd3 Pd1 102.5(2) . .
Co5 Pd3 Pd1 62.46(3) . .
Co3 Pd3 Pd1 121.52(4) 2_645 .
Pd1 Pd3 Pd1 58.35(3) 2_645 .
C9 Pd3 Pd2 149.3(3) 2_645 2_645
C6 Pd3 Pd2 93.8(3) . 2_645
Co5 Pd3 Pd2 58.45(3) . 2_645
Co3 Pd3 Pd2 105.74(4) 2_645 2_645
Pd1 Pd3 Pd2 62.84(2) 2_645 2_645
Pd1 Pd3 Pd2 61.06(2) . 2_645
C9 Pd3 Co4 94.6(3) 2_645 2_645
C6 Pd3 Co4 114.1(3) . 2_645
Co5 Pd3 Co4 106.43(4) . 2_645
Co3 Pd3 Co4 54.80(4) 2_645 2_645
Pd1 Pd3 Co4 62.72(3) 2_645 2_645
Pd1 Pd3 Co4 106.88(3) . 2_645
Pd2 Pd3 Co4 55.70(3) 2_645 2_645
C2 Co1 C4 100.6(4) . .
C2 Co1 C1 151.5(4) . .
C4 Co1 C1 100.9(4) . .
C2 Co1 C3 98.1(4) . .
C4 Co1 C3 93.2(4) . .
C1 Co1 C3 99.1(3) . .
C2 Co1 Co5 141.9(3) . .
C4 Co1 Co5 100.5(3) . .
C1 Co1 Co5 49.8(2) . .
C3 Co1 Co5 49.3(2) . .
C2 Co1 Co4 148.2(3) . .
C4 Co1 Co4 52.5(3) . .
C1 Co1 Co4 48.4(2) . .
C3 Co1 Co4 99.8(3) . .
Co5 Co1 Co4 67.46(4) . .
C2 Co1 Co3 113.1(3) . .
C4 Co1 Co3 95.8(3) . .
C1 Co1 Co3 46.1(2) . .
C3 Co1 Co3 145.1(2) . .
Co5 Co1 Co3 95.85(5) . .
Co4 Co1 Co3 61.15(5) . .
C2 Co1 Co2 109.3(3) . .
C4 Co1 Co2 145.7(3) . .
C1 Co1 Co2 45.6(2) . .
C3 Co1 Co2 98.7(2) . .
Co5 Co1 Co2 65.40(5) . .
Co4 Co1 Co2 93.69(5) . .
Co3 Co1 Co2 57.42(4) . .
C7 Co2 C15 101.5(4) . .
C7 Co2 C1 132.6(4) . .
C15 Co2 C1 124.6(4) . .
C7 Co2 C8 89.0(4) . .
C15 Co2 C8 95.7(4) . .
C1 Co2 C8 95.9(4) . .
C7 Co2 Co3 124.1(3) . .
C15 Co2 Co3 114.8(3) . .
C1 Co2 Co3 48.2(2) . .
C8 Co2 Co3 48.2(3) . .
C7 Co2 Co1 173.1(3) . .
C15 Co2 Co1 78.7(3) . .
C1 Co2 Co1 46.1(2) . .
C8 Co2 Co1 97.8(3) . .
Co3 Co2 Co1 61.09(4) . .
C7 Co2 Pd1 85.6(3) . .
C15 Co2 Pd1 167.8(3) . .
C1 Co2 Pd1 47.1(2) . .
C8 Co2 Pd1 94.3(3) . .
Co3 Co2 Pd1 67.66(4) . .
Co1 Co2 Pd1 93.03(5) . .
C7 Co2 Co5 119.4(3) . .
C15 Co2 Co5 105.1(3) . .
C1 Co2 Co5 43.6(2) . .
C8 Co2 Co5 139.4(3) . .
Co3 Co2 Co5 91.19(5) . .
Co1 Co2 Co5 54.34(4) . .
Pd1 Co2 Co5 62.65(4) . .
C5 Co3 C9 94.0(4) . .
C5 Co3 C1 123.9(4) . .
C9 Co3 C1 138.6(4) . .
C5 Co3 C8 97.2(4) . .
C9 Co3 C8 93.1(4) . .
C1 Co3 C8 97.7(4) . .
C5 Co3 Co2 116.3(3) . .
C9 Co3 Co2 132.9(3) . .
C1 Co3 Co2 47.8(2) . .
C8 Co3 Co2 50.3(3) . .
C5 Co3 Co4 103.3(3) . .
C9 Co3 Co4 114.5(3) . .
C1 Co3 Co4 46.2(2) . .
C8 Co3 Co4 143.8(3) . .
Co2 Co3 Co4 93.67(5) . .
C5 Co3 Co1 77.9(3) . .
C9 Co3 Co1 165.5(3) . .
C1 Co3 Co1 46.3(2) . .
C8 Co3 Co1 99.8(3) . .
Co2 Co3 Co1 61.49(4) . .
Co4 Co3 Co1 57.03(4) . .
C5 Co3 Pd3 127.3(3) . 3_765
C9 Co3 Pd3 51.2(3) . 3_765
C1 Co3 Pd3 89.3(2) . 3_765
C8 Co3 Pd3 119.6(3) . 3_765
Co2 Co3 Pd3 116.25(5) . 3_765
Co4 Co3 Pd3 69.16(4) . 3_765
Co1 Co3 Pd3 125.18(6) . 3_765
C5 Co3 Pd1 165.6(3) . .
C9 Co3 Pd1 98.7(3) . .
C1 Co3 Pd1 42.0(2) . .
C8 Co3 Pd1 88.8(3) . .
Co2 Co3 Pd1 58.50(4) . .
Co4 Co3 Pd1 65.28(4) . .
Co1 Co3 Pd1 88.25(4) . .
Pd3 Co3 Pd1 58.63(3) 3_765 .
C12 Co4 C11 98.3(4) . .
C12 Co4 C1 136.8(4) . .
C11 Co4 C1 124.4(4) . .
C12 Co4 C4 91.2(4) . .
C11 Co4 C4 89.5(4) . .
C1 Co4 C4 95.5(3) . .
C12 Co4 Co1 123.2(3) . .
C11 Co4 Co1 113.9(3) . .
C1 Co4 Co1 48.9(2) . .
C4 Co4 Co1 46.6(3) . .
C12 Co4 Co3 174.9(3) . .
C11 Co4 Co3 78.0(3) . .
C1 Co4 Co3 46.5(2) . .
C4 Co4 Co3 92.3(3) . .
Co1 Co4 Co3 61.82(4) . .
C12 Co4 Pd2 66.5(3) . .
C11 Co4 Pd2 94.7(3) . .
C1 Co4 Pd2 100.1(2) . .
C4 Co4 Pd2 157.8(3) . .
Co1 Co4 Pd2 145.96(5) . .
Co3 Co4 Pd2 109.96(5) . .
C12 Co4 Co5 94.3(3) . .
C11 Co4 Co5 167.0(3) . .
C1 Co4 Co5 43.7(2) . .
C4 Co4 Co5 87.3(3) . .
Co1 Co4 Co5 55.70(4) . .
Co3 Co4 Co5 89.54(5) . .
Pd2 Co4 Co5 93.06(4) . .
C12 Co4 Pd1 117.4(3) . .
C11 Co4 Pd1 116.8(3) . .
C1 Co4 Pd1 40.0(2) . .
C4 Co4 Pd1 135.3(3) . .
Co1 Co4 Pd1 88.84(4) . .
Co3 Co4 Pd1 62.01(4) . .
Pd2 Co4 Pd1 60.81(3) . .
Co5 Co4 Pd1 58.83(3) . .
C12 Co4 Pd3 119.2(3) . 3_765
C11 Co4 Pd3 63.0(3) . 3_765
C1 Co4 Pd3 79.8(2) . 3_765
C4 Co4 Pd3 140.3(3) . 3_765
Co1 Co4 Pd3 116.99(5) . 3_765
Co3 Co4 Pd3 56.04(4) . 3_765
Pd2 Co4 Pd3 59.08(3) . 3_765
Co5 Co4 Pd3 112.99(4) . 3_765
Pd1 Co4 Pd3 54.35(3) . 3_765
C14 Co5 C6 99.3(4) . .
C14 Co5 C3 95.0(4) . .
C6 Co5 C3 86.6(4) . .
C14 Co5 C1 136.4(3) . .
C6 Co5 C1 122.0(4) . .
C3 Co5 C1 100.2(3) . .
C14 Co5 Co1 129.2(3) . .
C6 Co5 Co1 112.1(3) . .
C3 Co5 Co1 50.7(3) . .
C1 Co5 Co1 49.5(2) . .
C14 Co5 Pd3 98.0(3) . .
C6 Co5 Pd3 52.0(3) . .
C3 Co5 Pd3 138.0(3) . .
C1 Co5 Pd3 97.3(2) . .
Co1 Co5 Pd3 132.72(6) . .
C14 Co5 Pd2 52.9(2) . 2_645
C6 Co5 Pd2 104.7(3) . 2_645
C3 Co5 Pd2 146.9(3) . 2_645
C1 Co5 Pd2 99.7(2) . 2_645
Co1 Co5 Pd2 140.99(5) . 2_645
Pd3 Co5 Pd2 64.12(3) . 2_645
C14 Co5 Co4 96.1(3) . .
C6 Co5 Co4 164.6(3) . .
C3 Co5 Co4 92.4(3) . .
C1 Co5 Co4 43.0(2) . .
Co1 Co5 Co4 56.83(4) . .
Pd3 Co5 Co4 125.34(5) . .
Pd2 Co5 Co4 84.48(4) 2_645 .
C14 Co5 Co2 169.2(2) . .
C6 Co5 Co2 79.2(3) . .
C3 Co5 Co2 95.6(3) . .
C1 Co5 Co2 42.9(2) . .
Co1 Co5 Co2 60.26(4) . .
Pd3 Co5 Co2 72.57(4) . .
Pd2 Co5 Co2 116.91(5) 2_645 .
Co4 Co5 Co2 85.55(5) . .
C14 Co5 Pd1 114.1(2) . .
C6 Co5 Pd1 108.3(3) . .
C3 Co5 Pd1 143.7(3) . .
C1 Co5 Pd1 43.7(2) . .
Co1 Co5 Pd1 93.13(4) . .
Pd3 Co5 Pd1 61.50(3) . .
Pd2 Co5 Pd1 62.51(3) 2_645 .
Co4 Co5 Pd1 64.50(4) . .
Co2 Co5 Pd1 57.10(3) . .
Co2 C1 Co4 167.8(5) . .
Co2 C1 Co3 84.0(3) . .
Co4 C1 Co3 87.3(3) . .
Co2 C1 Co1 88.3(3) . .
Co4 C1 Co1 82.6(3) . .
Co3 C1 Co1 87.6(3) . .
Co2 C1 Co5 93.4(3) . .
Co4 C1 Co5 93.3(4) . .
Co3 C1 Co5 168.2(4) . .
Co1 C1 Co5 80.7(3) . .
Co2 C1 Pd1 88.1(3) . .
Co4 C1 Pd1 101.7(4) . .
Co3 C1 Pd1 97.6(4) . .
Co1 C1 Pd1 173.3(4) . .
Co5 C1 Pd1 93.9(3) . .
O2 C2 Co1 177.6(9) . .
O3 C3 Co5 140.6(7) . .
O3 C3 Co1 139.4(7) . .
Co5 C3 Co1 80.0(3) . .
O4 C4 Co1 147.7(7) . .
O4 C4 Co4 131.3(7) . .
Co1 C4 Co4 81.0(4) . .
O5 C5 Co3 173.7(9) . .
O6 C6 Co5 153.0(7) . .
O6 C6 Pd3 123.6(7) . .
Co5 C6 Pd3 83.4(3) . .
O7 C7 Co2 171.2(8) . .
O8 C8 Co3 140.9(8) . .
O8 C8 Co2 137.5(8) . .
Co3 C8 Co2 81.5(4) . .
O9 C9 Co3 150.8(8) . .
O9 C9 Pd3 124.3(7) . 3_765
Co3 C9 Pd3 84.9(4) . 3_765
O10 C10 Pd2 133.1(3) . 3_765
O10 C10 Pd2 133.1(3) . 2_645
Pd2 C10 Pd2 78.4(5) 3_765 2_645
O10 C10 Pd2 133.1(3) . .
Pd2 C10 Pd2 78.4(5) 3_765 .
Pd2 C10 Pd2 78.4(5) 2_645 .
O11 C11 Co4 167.6(9) . .
O12 C12 Co4 168.0(8) . .
O12 C12 Pd2 118.0(7) . .
Co4 C12 Pd2 74.0(3) . .
O13 C13 Pd1 131.3(3) . .
O13 C13 Pd1 131.3(3) . 2_645
Pd1 C13 Pd1 81.2(4) . 2_645
O13 C13 Pd1 131.3(3) . 3_765
Pd1 C13 Pd1 81.2(4) . 3_765
Pd1 C13 Pd1 81.2(4) 2_645 3_765
O14 C14 Co5 156.5(7) . .
O14 C14 Pd2 119.5(7) . 2_645
Co5 C14 Pd2 83.9(3) . 2_645
O15 C15 Co2 175.0(9) . .
C101 P1 C102 107.6(3) . .
C101 P1 C102 107.6(3) . 3_675
C102 P1 C102 111.3(3) . 3_675
C101 P1 C102 107.6(3) . 2_765
C102 P1 C102 111.3(3) . 2_765
C102 P1 C102 111.3(3) 3_675 2_765
P1 C101 H10A 109.5 . .
P1 C101 H10B 109.5 . .
H10A C101 H10B 109.5 . .
P1 C101 H10C 109.5 . .
H10A C101 H10C 109.5 . .
H10B C101 H10C 109.5 . .
C107 C102 C103 120.2(9) . .
C107 C102 P1 118.1(8) . .
C103 C102 P1 121.5(7) . .
C104 C103 C102 119.6(10) . .
C104 C103 H103 120.2 . .
C102 C103 H103 120.2 . .
C103 C104 C105 120.5(11) . .
C103 C104 H104 119.7 . .
C105 C104 H104 119.7 . .
C106 C105 C104 120.0(10) . .
C106 C105 H105 120.0 . .
C104 C105 H105 120.0 . .
C105 C106 C107 120.7(10) . .
C105 C106 H106 119.6 . .
C107 C106 H106 119.6 . .
C102 C107 C106 118.8(10) . .
C102 C107 H107 120.6 . .
C106 C107 H107 120.6 . .
C201 P2 C202 109.4(4) . 2_655
C201 P2 C202 109.4(4) . .
C202 P2 C202 109.5(3) 2_655 .
C201 P2 C202 109.4(3) . 3_665
C202 P2 C202 109.5(4) 2_655 3_665
C202 P2 C202 109.5(4) . 3_665
P2 C201 H20A 109.5 . .
P2 C201 H20B 109.5 . .
H20A C201 H20B 109.5 . .
P2 C201 H20C 109.5 . .
H20A C201 H20C 109.5 . .
H20B C201 H20C 109.5 . .
C207 C202 C203 120.2(9) . .
C207 C202 P2 120.5(7) . .
C203 C202 P2 119.3(8) . .
C204 C203 C202 119.9(11) . .
C204 C203 H203 120.0 . .
C202 C203 H203 120.0 . .
C203 C204 C205 120.1(11) . .
C203 C204 H204 119.9 . .
C205 C204 H204 119.9 . .
C204 C205 C206 120.2(10) . .
C204 C205 H205 119.9 . .
C206 C205 H205 119.9 . .
C207 C206 C205 120.0(11) . .
C207 C206 H206 120.0 . .
C205 C206 H206 120.0 . .
C206 C207 C202 119.5(10) . .
C206 C207 H207 120.2 . .
C202 C207 H207 120.2 . .

loop_
_geom_bond_atom_site_label_1
_geom_bond_atom_site_label_2
_geom_bond_distance
_geom_bond_site_symmetry_2
Pd1 C1 1.970(8) .
Pd1 C13 2.084(9) .
Pd1 Co2 2.6883(12) .
Pd1 Pd1 2.7116(10) 3_765
Pd1 Pd1 2.7117(10) 2_645
Pd1 Pd3 2.7425(8) 3_765
Pd1 Pd3 2.8184(9) .
Pd1 Co5 2.8438(13) .
Pd1 Pd2 2.8744(8) 2_645
Pd1 Pd2 2.9111(8) .
Pd1 Co3 2.9164(12) .
Pd1 Co4 2.9999(13) .
Pd2 C10 2.135(11) .
Pd2 C14 2.157(8) 3_765
Pd2 C12 2.610(10) .
Pd2 Co5 2.6900(13) 3_765
Pd2 Pd2 2.7000(10) 2_645
Pd2 Pd2 2.7000(10) 3_765
Pd2 Co4 2.7346(12) .
Pd2 Pd3 2.8398(9) 3_765
Pd2 Pd1 2.8743(8) 3_765
Pd3 C9 2.088(9) 2_645
Pd3 C6 2.110(9) .
Pd3 Co5 2.6601(13) .
Pd3 Co3 2.6671(13) 2_645
Pd3 Pd1 2.7425(8) 2_645
Pd3 Pd2 2.8399(9) 2_645
Pd3 Co4 3.0055(14) 2_645
Co1 C2 1.780(9) .
Co1 C4 1.850(9) .
Co1 C1 1.913(8) .
Co1 C3 1.952(9) .
Co1 Co5 2.4840(15) .
Co1 Co4 2.5169(15) .
Co1 Co3 2.6443(16) .
Co1 Co2 2.6547(16) .
Co2 C7 1.783(9) .
Co2 C15 1.798(10) .
Co2 C1 1.897(8) .
Co2 C8 1.981(10) .
Co2 Co3 2.5456(15) .
Co2 Co5 2.7797(17) .
Co3 C5 1.799(10) .
Co3 C9 1.854(9) .
Co3 C1 1.907(8) .
Co3 C8 1.919(10) .
Co3 Co4 2.6276(17) .
Co3 Pd3 2.6672(13) 3_765
Co4 C12 1.807(11) .
Co4 C11 1.810(10) .
Co4 C1 1.899(8) .
Co4 C4 2.021(9) .
Co4 Co5 2.7772(15) .
Co4 Pd3 3.0054(14) 3_765
Co5 C14 1.851(9) .
Co5 C6 1.878(9) .
Co5 C3 1.914(8) .
Co5 C1 1.922(8) .
Co5 Pd2 2.6901(13) 2_645
C2 O2 1.139(11) .
C3 O3 1.163(10) .
C4 O4 1.172(11) .
C5 O5 1.123(11) .
C6 O6 1.146(11) .
C7 O7 1.140(11) .
C8 O8 1.154(12) .
C9 O9 1.158(12) .
C9 Pd3 2.088(9) 3_765
C10 O10 1.152(19) .
C10 Pd2 2.135(11) 3_765
C10 Pd2 2.135(11) 2_645
C11 O11 1.135(12) .
C12 O12 1.149(12) .
C13 O13 1.152(17) .
C13 Pd1 2.084(9) 2_645
C13 Pd1 2.084(9) 3_765
C14 O14 1.156(11) .
C14 Pd2 2.157(8) 2_645
C15 O15 1.139(11) .
P1 C101 1.752(19) .
P1 C102 1.801(10) .
P1 C102 1.801(9) 3_675
P1 C102 1.801(9) 2_765
C101 H10A 0.9800 .
C101 H10B 0.9800 .
C101 H10C 0.9800 .
C102 C107 1.391(14) .
C102 C103 1.395(13) .
C103 C104 1.371(14) .
C103 H103 0.9500 .
C104 C105 1.389(15) .
C104 H104 0.9500 .
C105 C106 1.361(16) .
C105 H105 0.9500 .
C106 C107 1.400(15) .
C106 H106 0.9500 .
C107 H107 0.9500 .
P2 C201 1.776(17) .
P2 C202 1.789(8) 2_655
P2 C202 1.789(8) .
P2 C202 1.789(8) 3_665
C201 H20A 0.9800 .
C201 H20B 0.9800 .
C201 H20C 0.9800 .
C202 C207 1.388(13) .
C202 C203 1.399(13) .
C203 C204 1.375(15) .
C203 H203 0.9500 .
C204 C205 1.385(19) .
C204 H204 0.9500 .
C205 C206 1.393(19) .
C205 H205 0.9500 .
C206 C207 1.387(13) .
C206 H206 0.9500 .
C207 H207 0.9500 .
